data_7702018
loop_
_publ_author_name
'Zangana, Karzan H.'
'Pineda, Eufemio Moreno'
'Winpenny, Richard E. P.'

_publ_section_title
;
 Tetrametallic lanthanide(III) phosphonate cages: synthetic, structural
 and magnetic studies.
;
_journal_issue 45
_journal_name_full 'Dalton transactions (Cambridge, England : 2003)'
_journal_page_first 17101
_journal_page_last 17107
_journal_paper_doi 10.1039/c4dt02630f
_journal_volume 43
_journal_year 2014
_chemical_formula_moiety 'C26 H56 Ho4 N6 O35 P4, 4(C5 H6 N)'
_chemical_formula_sum 'C46 H80 Ho4 N10 O35 P4'
_chemical_formula_weight 2074.73
_space_group_crystal_system monoclinic
_space_group_IT_number 15
_space_group_name_Hall '-C 2yc'
_space_group_name_H-M_alt 'C 1 2/c 1'
_atom_sites_solution_hydrogens geom
_atom_sites_solution_primary direct
_audit_creation_date 2014-08-27
_audit_creation_method
;
Olex2 1.2
(compiled 2014.07.22 svn.r2960 for OlexSys, GUI svn.r4862)
;
_cell_angle_alpha 90
_cell_angle_beta 91.2548(9)
_cell_angle_gamma 90
_cell_formula_units_Z 8
_cell_length_a 44.7075(5)
_cell_length_b 19.0970(2)
_cell_length_c 23.9771(2)
_cell_measurement_reflns_used 27487
_cell_measurement_temperature 150.02(19)
_cell_measurement_theta_max 29.1860
_cell_measurement_theta_min 3.2430
_cell_volume 20466.2(4)
_computing_cell_refinement
;
CrysAlisPro, Agilent Technologies,
Version 1.171.37.33 (release 27-03-2014 CrysAlis171 .NET)
(compiled Mar 27 2014,17:12:48)
;
_computing_data_collection
;
CrysAlisPro, Agilent Technologies,
Version 1.171.37.33 (release 27-03-2014 CrysAlis171 .NET)
(compiled Mar 27 2014,17:12:48)
;
_computing_data_reduction
;
CrysAlisPro, Agilent Technologies,
Version 1.171.37.33 (release 27-03-2014 CrysAlis171 .NET)
(compiled Mar 27 2014,17:12:48)
;
_computing_molecular_graphics 'Olex2 (Dolomanov et al., 2009)'
_computing_publication_material 'Olex2 (Dolomanov et al., 2009)'
_computing_structure_refinement 'ShelXL (Sheldrick, 2008)'
_computing_structure_solution 'ShelXS (Sheldrick, 2008)'
_diffrn_ambient_environment N~2~
_diffrn_ambient_temperature 150.02(19)
_diffrn_detector 'CCD plate'
_diffrn_detector_area_resol_mean 10.3705
_diffrn_detector_type Atlas
_diffrn_measured_fraction_theta_full 0.996
_diffrn_measured_fraction_theta_max 0.995
_diffrn_measurement_details
;
#__ type_ start__ end____ width___ exp.time_
  1 omega  -33.00   52.50   0.7500   30.0000
omega____ theta____ kappa____ phi______ frames
    -      -11.6555   57.0000   60.0000 114

#__ type_ start__ end____ width___ exp.time_
  2 omega  -86.00   17.50   0.7500   30.0000
omega____ theta____ kappa____ phi______ frames
    -      -11.6555  -57.0000  -90.0000 138

#__ type_ start__ end____ width___ exp.time_
  3 omega  -19.00   53.00   0.7500   30.0000
omega____ theta____ kappa____ phi______ frames
    -       11.6555  -99.0000 -180.0000 96
;
_diffrn_measurement_device 'four-circle diffractometer'
_diffrn_measurement_device_type 'SuperNova, Single source at offset, Atlas'
_diffrn_measurement_method '\w scans'
_diffrn_orient_matrix_UB_11 -0.0045117000
_diffrn_orient_matrix_UB_12 0.0218502000
_diffrn_orient_matrix_UB_13 -0.0225638000
_diffrn_orient_matrix_UB_21 -0.0127593000
_diffrn_orient_matrix_UB_22 0.0105653000
_diffrn_orient_matrix_UB_23 0.0149557000
_diffrn_orient_matrix_UB_31 0.0082918000
_diffrn_orient_matrix_UB_32 0.0281019000
_diffrn_orient_matrix_UB_33 0.0119558000
_diffrn_radiation_monochromator mirror
_diffrn_radiation_probe x-ray
_diffrn_radiation_type MoK\a
_diffrn_radiation_wavelength 0.71073
_diffrn_reflns_av_R_equivalents 0.0446
_diffrn_reflns_av_unetI/netI 0.0614
_diffrn_reflns_Laue_measured_fraction_full 0.996
_diffrn_reflns_Laue_measured_fraction_max 0.995
_diffrn_reflns_limit_h_max 48
_diffrn_reflns_limit_h_min -55
_diffrn_reflns_limit_k_max 23
_diffrn_reflns_limit_k_min -23
_diffrn_reflns_limit_l_max 29
_diffrn_reflns_limit_l_min -24
_diffrn_reflns_number 67597
_diffrn_reflns_point_group_measured_fraction_full 0.996
_diffrn_reflns_point_group_measured_fraction_max 0.995
_diffrn_reflns_theta_full 25.242
_diffrn_reflns_theta_max 26.372
_diffrn_reflns_theta_min 2.810
_diffrn_source 'SuperNova (Mo) X-ray Source'
_exptl_absorpt_coefficient_mu 3.186
_exptl_absorpt_correction_T_max 1.00000
_exptl_absorpt_correction_T_min 0.75243
_exptl_absorpt_correction_type multi-scan
_exptl_absorpt_process_details
;
CrysAlisPro, Agilent Technologies,
Version 1.171.37.33 (release 27-03-2014 CrysAlis171 .NET)
(compiled Mar 27 2014,17:12:48)
Empirical absorption correction using spherical harmonics,
 implemented in SCALE3 ABSPACK scaling algorithm.
;
_exptl_crystal_colour 'clear colourless'
_exptl_crystal_colour_lustre clear
_exptl_crystal_colour_primary colourless
_exptl_crystal_density_diffrn 1.347
_exptl_crystal_F_000 8084
_exptl_crystal_size_max 0.9
_exptl_crystal_size_mid 0.1
_exptl_crystal_size_min 0.02
_refine_diff_density_max 1.266
_refine_diff_density_min -1.849
_refine_diff_density_rms 0.122
_refine_ls_extinction_method none
_refine_ls_goodness_of_fit_ref 1.052
_refine_ls_hydrogen_treatment constr
_refine_ls_matrix_type full
_refine_ls_number_parameters 872
_refine_ls_number_reflns 20818
_refine_ls_number_restraints 0
_refine_ls_restrained_S_all 1.052
_refine_ls_R_factor_all 0.0579
_refine_ls_R_factor_gt 0.0361
_refine_ls_shift/su_max 0.002
_refine_ls_shift/su_mean 0.000
_refine_ls_structure_factor_coef Fsqd
_refine_ls_weighting_details 'w=1/[\s^2^(Fo^2^)+(0.0373P)^2^+16.9591P] where P=(Fo^2^+2Fc^2^)/3'
_refine_ls_weighting_scheme calc
_refine_ls_wR_factor_gt 0.0816
_refine_ls_wR_factor_ref 0.0899
_reflns_Friedel_coverage 0.000
_reflns_number_gt 15970
_reflns_number_total 20818
_reflns_threshold_expression 'I > 2\s(I)'
_cod_data_source_file c4dt02630f2.cif
_cod_data_source_block Ho4P4
_cod_original_cell_volume 20466.1(4)
_cod_database_code 7702018
_shelxl_version_number 2014/6
_chemical_oxdiff_formula Ho4P4N6O25C50H100
_shelx_space_group_comment
;
The symmetry employed for this shelxl refinement is uniquely defined
by the following loop, which should always be used as a source of
symmetry information in preference to the above space-group names.
They are only intended as comments.
;
_reflns_odcompleteness_completeness 99.52
_reflns_odcompleteness_iscentric 1
_reflns_odcompleteness_theta 26.32
_olex2_refinement_description
;
Big solvent Voids are obtained during the first 
modelling of the data, due to non-localised solvent molecules. 
In order to get an idea of how many solvent molecules occupies the 
empty space, a SQUEZZE procedure was performed. A total of 1427 
electron counts were found, which were attributed to a total of 
34 molecules of isobutanol (42 electron counts per molecule). 
These molecules have been added to the molecular formula in the cif file
and not to the _chemical_formula_sum.

_chemical_formula_moiety          'C26 H56 Ho4 N6 O35 P4, 4(C5 H6 N), 34(C5 H5 N)'
_chemical_formula_sum             'C216 H250 Ho4 N44 O35 P4'
;
_olex2_submission_special_instructions 'No special instructions were received'

loop_
_space_group_symop_operation_xyz
'x, y, z'
'-x, y, -z+1/2'
'x+1/2, y+1/2, z'
'-x+1/2, y+1/2, -z+1/2'
'-x, -y, -z'
'x, -y, z-1/2'
'-x+1/2, -y+1/2, -z'
'x+1/2, -y+1/2, z-1/2'

loop_
_atom_site_label
_atom_site_type_symbol
_atom_site_fract_x
_atom_site_fract_y
_atom_site_fract_z
_atom_site_U_iso_or_equiv
_atom_site_adp_type
_atom_site_occupancy
_atom_site_site_symmetry_order
_atom_site_calc_flag
_atom_site_refinement_flags_posn
_atom_site_refinement_flags_adp
_atom_site_refinement_flags_occupancy
Ho1 Ho 0.25990(2) 0.88268(2) 0.20014(2) 0.02372(6) Uani 1 1 d . . .
Ho2 Ho 0.37992(2) 0.94779(2) 0.21908(2) 0.02676(6) Uani 1 1 d . . .
Ho3 Ho 0.36984(2) 0.75423(2) 0.19300(2) 0.02691(6) Uani 1 1 d . . .
Ho4 Ho 0.35875(2) 0.83029(2) 0.33825(2) 0.03003(7) Uani 1 1 d . . .
P1 P 0.31203(3) 0.94247(7) 0.30871(5) 0.0270(3) Uani 1 1 d . . .
P2 P 0.33109(3) 0.91353(6) 0.13396(4) 0.0243(3) Uani 1 1 d . . .
P3 P 0.30747(3) 0.73617(6) 0.23869(5) 0.0256(3) Uani 1 1 d . . .
P30 P 0.40377(4) 0.68359(9) 0.31484(7) 0.0549(4) Uani 1 1 d . . .
O1N O 0.21656(8) 0.94486(18) 0.24077(14) 0.0429(9) Uani 1 1 d . . .
O1P O 0.31262(7) 0.88558(17) 0.35496(12) 0.0316(8) Uani 1 1 d . . .
O2N O 0.23126(8) 0.85429(18) 0.28686(13) 0.0347(8) Uani 1 1 d . . .
O2P O 0.28593(7) 0.93659(17) 0.26896(12) 0.0318(8) Uani 1 1 d . . .
O3N O 0.19752(9) 0.9215(2) 0.32177(17) 0.0611(11) Uani 1 1 d . . .
O3P O 0.34286(7) 0.93379(16) 0.28189(12) 0.0266(7) Uani 1 1 d . . .
O4N O 0.23208(8) 0.93651(18) 0.12202(13) 0.0405(9) Uani 1 1 d . . .
O4P O 0.29909(7) 0.90073(16) 0.14702(12) 0.0295(7) Uani 1 1 d . . .
O5N O 0.25893(8) 1.01019(17) 0.16947(13) 0.0391(9) Uani 1 1 d . . .
O5P O 0.35270(6) 0.86063(16) 0.16191(11) 0.0259(7) Uani 1 1 d . . .
O6N O 0.23616(13) 1.0440(2) 0.09378(15) 0.0784(16) Uani 1 1 d . . .
O6P O 0.34360(7) 0.98466(16) 0.15487(12) 0.0314(8) Uani 1 1 d . . .
O7N O 0.21799(8) 0.80101(18) 0.17711(13) 0.0372(8) Uani 1 1 d . . .
O7P O 0.28214(7) 0.78610(17) 0.22937(13) 0.0331(8) Uani 1 1 d . . .
O8N O 0.25387(8) 0.79948(17) 0.11821(13) 0.0358(8) Uani 1 1 d . . .
O8P O 0.32157(7) 0.70997(17) 0.18414(12) 0.0314(8) Uani 1 1 d . . .
O9N O 0.21581(10) 0.7306(2) 0.10598(17) 0.0654(13) Uani 1 1 d . . .
O9P O 0.33466(7) 0.76847(16) 0.27010(12) 0.0278(7) Uani 1 1 d . . .
O10N O 0.33279(8) 0.7506(2) 0.40451(15) 0.0492(10) Uani 1 1 d . . .
O10P O 0.39106(9) 0.7408(2) 0.34991(15) 0.0526(6) Uani 1 1 d . . .
O11N O 0.36004(9) 0.8325(2) 0.44118(14) 0.0542(11) Uani 1 1 d . . .
O11P O 0.39361(9) 0.6844(2) 0.25538(15) 0.0526(6) Uani 1 1 d . . .
O12N O 0.33745(11) 0.7583(3) 0.49513(16) 0.0742(14) Uani 1 1 d . . .
O12P O 0.39618(9) 0.6095(2) 0.34040(15) 0.0526(6) Uani 1 1 d . . .
O13N O 0.37395(8) 1.07392(19) 0.24461(15) 0.0428(9) Uani 1 1 d . . .
O14N O 0.40795(8) 1.04858(19) 0.18508(14) 0.0413(9) Uani 1 1 d . . .
O15N O 0.40606(10) 1.1540(2) 0.21963(19) 0.0699(13) Uani 1 1 d . . .
O16N O 0.36377(8) 0.7270(2) 0.09110(14) 0.0433(9) Uani 1 1 d . . .
O17N O 0.38149(9) 0.6457(2) 0.14451(16) 0.0541(11) Uani 1 1 d . . .
O18N O 0.37689(14) 0.6269(3) 0.0561(2) 0.1004(19) Uani 1 1 d . . .
O37 O 0.38720(7) 0.83762(16) 0.25732(12) 0.0288(7) Uani 1 1 d . . .
O38 O 0.41350(7) 0.79063(19) 0.15361(13) 0.0372(8) Uani 1 1 d . . .
O42 O 0.41788(7) 0.90645(18) 0.16467(13) 0.0358(8) Uani 1 1 d . . .
O57 O 0.41217(7) 0.97071(18) 0.29370(13) 0.0385(9) Uani 1 1 d . . .
O61 O 0.39426(8) 0.90907(19) 0.36482(13) 0.0391(9) Uani 1 1 d . . .
N1 N 0.21455(10) 0.9074(2) 0.28423(17) 0.0400(11) Uani 1 1 d . . .
N2 N 0.24231(11) 0.9982(2) 0.12751(17) 0.0439(12) Uani 1 1 d . . .
N3 N 0.22897(11) 0.7757(2) 0.13259(18) 0.0411(11) Uani 1 1 d . . .
N4 N 0.34328(11) 0.7798(3) 0.44843(18) 0.0526(13) Uani 1 1 d . . .
N5 N 0.39621(11) 1.0937(3) 0.21678(19) 0.0460(12) Uani 1 1 d . . .
N6 N 0.37413(11) 0.6661(3) 0.0957(2) 0.0543(13) Uani 1 1 d . . .
C1 C 0.41088(11) 0.9556(3) 0.3445(2) 0.0356(12) Uani 1 1 d . . .
C1P C 0.30979(10) 1.0277(2) 0.34257(18) 0.0291(11) Uani 1 1 d . . .
C2 C 0.43109(12) 0.9964(3) 0.3860(2) 0.0439(14) Uani 1 1 d . . .
C2P C 0.30708(12) 1.0844(3) 0.2969(2) 0.0393(13) Uani 1 1 d . . .
H2PA H 0.3247 1.0839 0.2747 0.059 Uiso 1 1 calc GR . .
H2PB H 0.3050 1.1296 0.3140 0.059 Uiso 1 1 calc GR . .
H2PC H 0.2898 1.0751 0.2735 0.059 Uiso 1 1 calc GR . .
C3 C 0.45925(14) 0.9549(4) 0.3928(3) 0.088(3) Uani 1 1 d . . .
H3A H 0.4547 0.9096 0.4077 0.131 Uiso 1 1 calc GR . .
H3B H 0.4727 0.9789 0.4180 0.131 Uiso 1 1 calc GR . .
H3C H 0.4684 0.9496 0.3573 0.131 Uiso 1 1 calc GR . .
C3P C 0.33814(12) 1.0407(3) 0.3789(2) 0.0403(13) Uani 1 1 d . . .
H3PA H 0.3410 1.0025 0.4045 0.060 Uiso 1 1 calc GR . .
H3PB H 0.3359 1.0835 0.3995 0.060 Uiso 1 1 calc GR . .
H3PC H 0.3552 1.0443 0.3555 0.060 Uiso 1 1 calc GR . .
C4 C 0.41585(15) 1.0053(5) 0.4405(3) 0.109(4) Uani 1 1 d . . .
H4A H 0.3965 1.0261 0.4341 0.163 Uiso 1 1 calc GR . .
H4B H 0.4277 1.0351 0.4644 0.163 Uiso 1 1 calc GR . .
H4C H 0.4135 0.9604 0.4579 0.163 Uiso 1 1 calc GR . .
C4P C 0.28184(11) 1.0297(3) 0.3782(2) 0.0400(13) Uani 1 1 d . . .
H4PA H 0.2646 1.0185 0.3555 0.060 Uiso 1 1 calc GR . .
H4PB H 0.2796 1.0758 0.3936 0.060 Uiso 1 1 calc GR . .
H4PC H 0.2838 0.9962 0.4079 0.060 Uiso 1 1 calc GR . .
C5 C 0.4381(2) 1.0679(4) 0.3620(4) 0.117(4) Uani 1 1 d . . .
H5A H 0.4492 1.0624 0.3284 0.176 Uiso 1 1 calc GR . .
H5B H 0.4499 1.0941 0.3887 0.176 Uiso 1 1 calc GR . .
H5C H 0.4198 1.0924 0.3538 0.176 Uiso 1 1 calc GR . .
C5P C 0.33386(11) 0.9115(3) 0.05811(18) 0.0318(11) Uani 1 1 d . . .
C6 C 0.42505(11) 0.8488(3) 0.14216(18) 0.0349(12) Uani 1 1 d . . .
C6P C 0.31829(13) 0.9793(3) 0.0359(2) 0.0465(15) Uani 1 1 d . . .
H6PA H 0.2986 0.9825 0.0507 0.070 Uiso 1 1 calc GR . .
H6PB H 0.3169 0.9777 -0.0041 0.070 Uiso 1 1 calc GR . .
H6PC H 0.3298 1.0195 0.0473 0.070 Uiso 1 1 calc GR . .
C7 C 0.45010(11) 0.8493(3) 0.0999(2) 0.0406(13) Uani 1 1 d . . .
C7P C 0.31701(12) 0.8472(3) 0.03513(19) 0.0405(13) Uani 1 1 d . . .
H7PA H 0.3264 0.8053 0.0492 0.061 Uiso 1 1 calc GR . .
H7PB H 0.3176 0.8473 -0.0049 0.061 Uiso 1 1 calc GR . .
H7PC H 0.2966 0.8487 0.0467 0.061 Uiso 1 1 calc GR . .
C8 C 0.47773(12) 0.8182(3) 0.1301(2) 0.0558(16) Uani 1 1 d . . .
H8A H 0.4826 0.8458 0.1625 0.084 Uiso 1 1 calc GR . .
H8B H 0.4944 0.8185 0.1054 0.084 Uiso 1 1 calc GR . .
H8C H 0.4735 0.7710 0.1411 0.084 Uiso 1 1 calc GR . .
C8P C 0.36665(12) 0.9094(3) 0.0419(2) 0.0460(14) Uani 1 1 d . . .
H8PA H 0.3772 0.9474 0.0596 0.069 Uiso 1 1 calc GR . .
H8PB H 0.3680 0.9137 0.0021 0.069 Uiso 1 1 calc GR . .
H8PC H 0.3753 0.8657 0.0537 0.069 Uiso 1 1 calc GR . .
C9 C 0.45727(13) 0.9231(3) 0.0805(2) 0.0541(16) Uani 1 1 d . . .
H9A H 0.4397 0.9437 0.0636 0.081 Uiso 1 1 calc GR . .
H9B H 0.4729 0.9213 0.0537 0.081 Uiso 1 1 calc GR . .
H9C H 0.4637 0.9509 0.1119 0.081 Uiso 1 1 calc GR . .
C9P C 0.29296(11) 0.6629(2) 0.27698(18) 0.0311(11) Uani 1 1 d . . .
C10 C 0.44141(14) 0.8043(4) 0.0494(2) 0.0643(19) Uani 1 1 d . . .
H10A H 0.4350 0.7590 0.0618 0.096 Uiso 1 1 calc GR . .
H10B H 0.4584 0.7991 0.0258 0.096 Uiso 1 1 calc GR . .
H10C H 0.4254 0.8265 0.0288 0.096 Uiso 1 1 calc GR . .
C10P C 0.27026(12) 0.6244(3) 0.2386(2) 0.0471(15) Uani 1 1 d . . .
H10D H 0.2559 0.6574 0.2239 0.071 Uiso 1 1 calc GR . .
H10E H 0.2601 0.5892 0.2596 0.071 Uiso 1 1 calc GR . .
H10F H 0.2806 0.6028 0.2085 0.071 Uiso 1 1 calc GR . .
C11P C 0.27646(13) 0.6911(3) 0.3280(2) 0.0461(14) Uani 1 1 d . . .
H11A H 0.2906 0.7118 0.3537 0.069 Uiso 1 1 calc GR . .
H11B H 0.2663 0.6534 0.3460 0.069 Uiso 1 1 calc GR . .
H11C H 0.2622 0.7258 0.3161 0.069 Uiso 1 1 calc GR . .
C12P C 0.31800(12) 0.6133(3) 0.2961(2) 0.0487(15) Uani 1 1 d . . .
H12A H 0.3288 0.5974 0.2642 0.073 Uiso 1 1 calc GR . .
H12B H 0.3095 0.5737 0.3148 0.073 Uiso 1 1 calc GR . .
H12C H 0.3314 0.6375 0.3212 0.073 Uiso 1 1 calc GR . .
C13P C 0.44357(14) 0.6881(4) 0.3178(2) 0.0575(17) Uani 1 1 d . . .
C14P C 0.45612(19) 0.6261(5) 0.2845(4) 0.110(3) Uani 1 1 d . . .
H14A H 0.4503 0.5829 0.3016 0.165 Uiso 1 1 calc GR . .
H14B H 0.4776 0.6290 0.2843 0.165 Uiso 1 1 calc GR . .
H14C H 0.4484 0.6278 0.2469 0.165 Uiso 1 1 calc GR . .
C15P C 0.45406(16) 0.6859(4) 0.3792(3) 0.087(3) Uani 1 1 d . . .
H15A H 0.4468 0.7266 0.3982 0.131 Uiso 1 1 calc GR . .
H15B H 0.4755 0.6852 0.3813 0.131 Uiso 1 1 calc GR . .
H15C H 0.4464 0.6446 0.3966 0.131 Uiso 1 1 calc GR . .
C16P C 0.45426(15) 0.7574(4) 0.2915(3) 0.079(2) Uani 1 1 d . . .
H16A H 0.4478 0.7592 0.2531 0.119 Uiso 1 1 calc GR . .
H16B H 0.4757 0.7598 0.2939 0.119 Uiso 1 1 calc GR . .
H16C H 0.4459 0.7963 0.3112 0.119 Uiso 1 1 calc GR . .
N8 N 0.27287(10) 1.1451(2) -0.07177(16) 0.0399(11) Uani 1 1 d . . .
H8 H 0.2851 1.1387 -0.0985 0.048 Uiso 1 1 calc R . .
C19 C 0.24433(13) 1.1612(3) -0.0842(2) 0.0451(14) Uani 1 1 d . . .
H19 H 0.2381 1.1657 -0.1212 0.054 Uiso 1 1 calc R . .
C20 C 0.22450(13) 1.1709(3) -0.0427(2) 0.0440(14) Uani 1 1 d . . .
H20 H 0.2046 1.1814 -0.0513 0.053 Uiso 1 1 calc R . .
C21 C 0.23399(14) 1.1650(3) 0.0120(2) 0.0485(15) Uani 1 1 d . . .
H21 H 0.2207 1.1722 0.0408 0.058 Uiso 1 1 calc R . .
C22 C 0.26374(15) 1.1481(3) 0.0235(2) 0.0521(16) Uani 1 1 d . . .
H22 H 0.2706 1.1433 0.0602 0.063 Uiso 1 1 calc R . .
C23 C 0.28281(13) 1.1387(3) -0.0192(2) 0.0456(14) Uani 1 1 d . . .
H23 H 0.3028 1.1277 -0.0118 0.055 Uiso 1 1 calc R . .
N7 N 0.33104(13) 0.8841(3) 0.6441(2) 0.0561(14) Uani 1 1 d . . .
H7 H 0.3318 0.9291 0.6428 0.067 Uiso 1 1 calc R . .
C11 C 0.35366(17) 0.8469(4) 0.6217(3) 0.0691(19) Uani 1 1 d . . .
H11 H 0.3694 0.8694 0.6043 0.083 Uiso 1 1 calc R . .
C12 C 0.35273(17) 0.7751(4) 0.6253(3) 0.070(2) Uani 1 1 d . . .
H12 H 0.3678 0.7482 0.6099 0.084 Uiso 1 1 calc R . .
C13 C 0.33003(19) 0.7445(4) 0.6511(4) 0.082(2) Uani 1 1 d . . .
H13 H 0.3297 0.6959 0.6544 0.099 Uiso 1 1 calc R . .
C14 C 0.30773(19) 0.7823(4) 0.6724(3) 0.070(2) Uani 1 1 d . . .
H14 H 0.2921 0.7602 0.6902 0.085 Uiso 1 1 calc R . .
C15 C 0.30823(16) 0.8546(4) 0.6677(2) 0.0626(18) Uani 1 1 d . . .
H15 H 0.2926 0.8816 0.6810 0.075 Uiso 1 1 calc R . .
N10 N 0.29929(10) 0.6423(2) 0.09830(16) 0.0419(11) Uani 1 1 d . . .
H10 H 0.3051 0.6699 0.1248 0.050 Uiso 1 1 calc R . .
C24 C 0.30592(16) 0.5753(4) 0.1019(2) 0.0624(18) Uani 1 1 d . . .
H24 H 0.3167 0.5585 0.1327 0.075 Uiso 1 1 calc R . .
C25 C 0.29711(18) 0.5309(3) 0.0609(3) 0.077(2) Uani 1 1 d . . .
H25 H 0.3015 0.4834 0.0636 0.092 Uiso 1 1 calc R . .
C26 C 0.28170(16) 0.5562(4) 0.0155(2) 0.068(2) Uani 1 1 d . . .
H26 H 0.2757 0.5260 -0.0130 0.082 Uiso 1 1 calc R . .
C27 C 0.27507(14) 0.6261(4) 0.0120(2) 0.0571(17) Uani 1 1 d . . .
H27 H 0.2648 0.6441 -0.0190 0.068 Uiso 1 1 calc R . .
C28 C 0.28395(13) 0.6689(3) 0.0552(2) 0.0466(14) Uani 1 1 d . . .
H28 H 0.2793 0.7163 0.0542 0.056 Uiso 1 1 calc R . .
N9 N 0.5000 1.1179(7) 0.2500 0.126(4) Uani 1 2 d S T P
H9 H 0.5000 1.1630 0.2500 0.151 Uiso 1 2 calc RS T P
C16 C 0.5000 0.9787(8) 0.2500 0.100(4) Uani 1 2 d S T P
H16 H 0.5000 0.9300 0.2500 0.120 Uiso 1 2 calc RS T P
C17 C 0.47673(17) 1.0128(6) 0.2256(3) 0.091(3) Uani 1 1 d . . .
H17 H 0.4609 0.9881 0.2094 0.109 Uiso 1 1 calc R . .
C18 C 0.47699(18) 1.0822(7) 0.2252(4) 0.101(3) Uani 1 1 d . . .
H18 H 0.4614 1.1066 0.2078 0.122 Uiso 1 1 calc R . .

loop_
_atom_site_aniso_label
_atom_site_aniso_U_11
_atom_site_aniso_U_22
_atom_site_aniso_U_33
_atom_site_aniso_U_23
_atom_site_aniso_U_13
_atom_site_aniso_U_12
Ho1 0.02144(12) 0.02775(12) 0.02194(11) 0.00108(8) -0.00028(8) -0.00080(9)
Ho2 0.02236(12) 0.03444(14) 0.02349(11) -0.00191(9) 0.00110(9) -0.00285(10)
Ho3 0.02421(13) 0.03152(13) 0.02499(11) 0.00051(9) 0.00046(9) 0.00192(10)
Ho4 0.02731(13) 0.04236(15) 0.02034(11) 0.00105(9) -0.00163(9) -0.00011(10)
P1 0.0263(7) 0.0343(7) 0.0204(6) -0.0034(5) 0.0019(5) -0.0026(6)
P2 0.0241(7) 0.0290(7) 0.0199(6) 0.0012(5) 0.0002(5) -0.0004(5)
P3 0.0237(7) 0.0285(7) 0.0246(6) 0.0030(5) -0.0009(5) 0.0002(5)
P30 0.0464(10) 0.0674(12) 0.0506(9) 0.0107(8) -0.0043(8) 0.0092(8)
O1N 0.042(2) 0.044(2) 0.043(2) 0.0112(17) 0.0128(17) 0.0085(18)
O1P 0.0298(19) 0.040(2) 0.0255(16) -0.0007(14) 0.0037(14) -0.0022(15)
O2N 0.038(2) 0.036(2) 0.0305(17) 0.0013(15) 0.0017(15) 0.0009(17)
O2P 0.0254(18) 0.042(2) 0.0277(17) -0.0041(14) 0.0022(14) -0.0024(15)
O3N 0.058(3) 0.065(3) 0.061(3) -0.003(2) 0.036(2) 0.005(2)
O3P 0.0228(17) 0.0330(19) 0.0242(16) -0.0025(13) 0.0028(13) -0.0024(14)
O4N 0.057(2) 0.027(2) 0.0362(19) 0.0003(15) -0.0097(17) 0.0010(18)
O4P 0.0277(18) 0.0362(19) 0.0245(16) 0.0004(13) 0.0017(14) -0.0006(15)
O5N 0.050(2) 0.036(2) 0.0322(19) -0.0048(15) 0.0066(17) -0.0025(17)
O5P 0.0241(17) 0.0308(18) 0.0225(15) -0.0003(13) -0.0007(13) 0.0020(14)
O6N 0.174(5) 0.031(2) 0.030(2) 0.0090(17) -0.005(3) 0.017(3)
O6P 0.0328(19) 0.0301(19) 0.0311(17) 0.0005(14) -0.0052(15) -0.0010(15)
O7N 0.038(2) 0.039(2) 0.0352(19) -0.0025(16) 0.0023(16) -0.0070(17)
O7P 0.0284(19) 0.035(2) 0.0357(18) 0.0087(14) 0.0006(15) 0.0004(16)
O8N 0.040(2) 0.034(2) 0.0339(18) -0.0003(15) 0.0048(16) -0.0030(17)
O8P 0.0293(19) 0.039(2) 0.0260(16) -0.0021(14) -0.0011(14) -0.0016(16)
O9N 0.078(3) 0.059(3) 0.060(3) -0.022(2) -0.003(2) -0.031(2)
O9P 0.0276(18) 0.0290(18) 0.0268(16) 0.0027(13) 0.0011(14) -0.0006(14)
O10N 0.049(3) 0.060(3) 0.038(2) 0.0129(18) -0.0008(18) -0.003(2)
O10P 0.0520(15) 0.0579(15) 0.0476(13) 0.0113(11) -0.0051(11) 0.0111(12)
O11N 0.056(3) 0.079(3) 0.0272(19) 0.0028(19) -0.0043(18) -0.012(2)
O11P 0.0520(15) 0.0579(15) 0.0476(13) 0.0113(11) -0.0051(11) 0.0111(12)
O12N 0.083(3) 0.105(4) 0.035(2) 0.031(2) 0.010(2) 0.002(3)
O12P 0.0520(15) 0.0579(15) 0.0476(13) 0.0113(11) -0.0051(11) 0.0111(12)
O13N 0.033(2) 0.043(2) 0.053(2) -0.0038(17) 0.0074(18) -0.0080(18)
O14N 0.036(2) 0.045(2) 0.044(2) -0.0005(17) 0.0065(17) -0.0052(18)
O15N 0.069(3) 0.051(3) 0.091(3) -0.011(2) 0.015(3) -0.025(2)
O16N 0.047(2) 0.047(2) 0.0357(19) -0.0086(17) 0.0025(17) 0.0043(19)
O17N 0.068(3) 0.040(2) 0.054(3) -0.0063(18) 0.000(2) 0.013(2)
O18N 0.151(5) 0.084(4) 0.066(3) -0.040(3) -0.001(3) 0.034(4)
O37 0.0293(18) 0.0337(19) 0.0234(16) 0.0001(13) -0.0009(14) -0.0021(15)
O38 0.031(2) 0.040(2) 0.041(2) -0.0043(16) 0.0078(16) 0.0007(17)
O42 0.031(2) 0.044(2) 0.0335(18) -0.0035(16) 0.0092(15) -0.0037(17)
O57 0.038(2) 0.049(2) 0.0288(18) -0.0016(15) -0.0046(16) -0.0107(17)
O61 0.034(2) 0.056(2) 0.0267(17) 0.0008(16) -0.0013(15) -0.0066(19)
N1 0.039(3) 0.046(3) 0.036(2) -0.005(2) 0.013(2) -0.004(2)
N2 0.066(3) 0.035(3) 0.031(2) 0.001(2) 0.013(2) 0.012(2)
N3 0.052(3) 0.031(3) 0.040(3) -0.001(2) -0.010(2) -0.004(2)
N4 0.052(3) 0.073(4) 0.033(3) 0.015(2) 0.003(2) 0.010(3)
N5 0.045(3) 0.039(3) 0.055(3) -0.003(2) -0.002(2) -0.009(2)
N6 0.058(3) 0.058(4) 0.047(3) -0.021(3) 0.005(3) 0.002(3)
C1 0.025(3) 0.048(3) 0.033(3) -0.009(2) -0.006(2) 0.005(2)
C1P 0.025(3) 0.033(3) 0.029(2) -0.004(2) 0.002(2) 0.003(2)
C2 0.029(3) 0.062(4) 0.040(3) -0.019(3) -0.006(2) -0.010(3)
C2P 0.039(3) 0.043(3) 0.035(3) 0.001(2) 0.004(2) 0.005(3)
C3 0.042(4) 0.134(7) 0.085(5) -0.047(5) -0.029(4) 0.016(4)
C3P 0.043(3) 0.047(3) 0.031(3) -0.011(2) -0.005(2) -0.004(3)
C4 0.052(5) 0.221(10) 0.054(4) -0.079(5) 0.009(4) -0.033(5)
C4P 0.032(3) 0.046(3) 0.043(3) -0.010(2) 0.012(2) 0.000(3)
C5 0.155(9) 0.095(7) 0.101(6) -0.020(5) -0.053(6) -0.058(6)
C5P 0.031(3) 0.041(3) 0.023(2) 0.002(2) 0.005(2) -0.003(2)
C6 0.029(3) 0.052(4) 0.023(2) 0.000(2) -0.005(2) 0.003(3)
C6P 0.066(4) 0.045(3) 0.028(3) 0.012(2) -0.007(3) 0.007(3)
C7 0.027(3) 0.059(4) 0.036(3) -0.001(2) 0.009(2) 0.002(3)
C7P 0.048(3) 0.050(3) 0.024(2) -0.008(2) 0.000(2) -0.002(3)
C8 0.027(3) 0.073(5) 0.067(4) 0.011(3) 0.015(3) 0.008(3)
C8P 0.038(3) 0.070(4) 0.031(3) 0.005(3) 0.018(2) -0.006(3)
C9 0.041(4) 0.074(5) 0.047(3) 0.013(3) 0.013(3) 0.000(3)
C9P 0.032(3) 0.033(3) 0.028(2) 0.005(2) 0.000(2) -0.003(2)
C10 0.048(4) 0.094(5) 0.052(4) -0.021(3) 0.018(3) 0.000(4)
C10P 0.052(4) 0.051(4) 0.039(3) 0.014(2) -0.001(3) -0.023(3)
C11P 0.048(4) 0.052(4) 0.039(3) 0.007(2) 0.016(3) -0.001(3)
C12P 0.044(3) 0.035(3) 0.068(4) 0.021(3) 0.001(3) 0.008(3)
C13P 0.046(4) 0.075(5) 0.051(4) 0.009(3) -0.006(3) 0.022(3)
C14P 0.089(7) 0.125(8) 0.114(7) -0.018(6) -0.016(6) 0.047(6)
C15P 0.068(5) 0.127(7) 0.065(5) 0.028(4) -0.025(4) 0.004(5)
C16P 0.045(4) 0.125(7) 0.067(5) 0.018(4) -0.020(3) -0.016(4)
N8 0.050(3) 0.038(3) 0.032(2) -0.0008(18) 0.017(2) 0.000(2)
C19 0.054(4) 0.050(4) 0.032(3) 0.000(2) -0.002(3) 0.000(3)
C20 0.043(3) 0.051(4) 0.038(3) 0.001(2) 0.009(3) 0.006(3)
C21 0.070(4) 0.046(4) 0.031(3) -0.002(2) 0.017(3) 0.005(3)
C22 0.069(5) 0.057(4) 0.030(3) 0.006(3) -0.001(3) -0.006(3)
C23 0.050(4) 0.050(4) 0.037(3) 0.008(2) 0.003(3) 0.002(3)
N7 0.070(4) 0.047(3) 0.051(3) 0.001(2) -0.006(3) -0.006(3)
C11 0.073(5) 0.062(5) 0.072(5) -0.002(4) 0.006(4) 0.000(4)
C12 0.061(5) 0.046(4) 0.103(6) -0.007(4) 0.001(4) 0.014(4)
C13 0.072(6) 0.058(5) 0.116(7) 0.019(5) -0.022(5) 0.009(5)
C14 0.096(6) 0.046(4) 0.069(4) 0.004(3) -0.008(4) -0.008(4)
C15 0.061(5) 0.076(5) 0.050(4) -0.018(3) -0.002(3) -0.011(4)
N10 0.047(3) 0.049(3) 0.030(2) -0.009(2) 0.002(2) -0.012(2)
C24 0.085(5) 0.058(4) 0.043(3) -0.002(3) -0.009(3) 0.003(4)
C25 0.132(7) 0.040(4) 0.058(4) -0.003(3) -0.011(4) -0.004(4)
C26 0.096(6) 0.065(5) 0.042(4) -0.013(3) -0.010(4) -0.025(4)
C27 0.065(4) 0.071(5) 0.034(3) 0.002(3) -0.007(3) -0.005(4)
C28 0.052(4) 0.046(4) 0.043(3) -0.003(3) 0.006(3) -0.003(3)
N9 0.085(9) 0.147(11) 0.145(11) 0.000 0.012(8) 0.000
C16 0.056(7) 0.179(14) 0.065(7) 0.000 0.022(6) 0.000
C17 0.048(5) 0.164(9) 0.061(5) -0.002(6) -0.001(4) -0.002(6)
C18 0.045(5) 0.164(10) 0.095(6) 0.021(7) -0.002(4) -0.004(6)

loop_
_atom_type_symbol
_atom_type_description
_atom_type_scat_dispersion_real
_atom_type_scat_dispersion_imag
_atom_type_scat_source
C C 0.0033 0.0016 'International Tables Vol C Tables 4.2.6.8 and 6.1.1.4'
H H 0.0000 0.0000 'International Tables Vol C Tables 4.2.6.8 and 6.1.1.4'
Ho Ho -0.2175 4.6783 'International Tables Vol C Tables 4.2.6.8 and 6.1.1.4'
N N 0.0061 0.0033 'International Tables Vol C Tables 4.2.6.8 and 6.1.1.4'
O O 0.0106 0.0060 'International Tables Vol C Tables 4.2.6.8 and 6.1.1.4'
P P 0.1023 0.0942 'International Tables Vol C Tables 4.2.6.8 and 6.1.1.4'

loop_
_geom_angle_atom_site_label_1
_geom_angle_atom_site_label_2
_geom_angle_atom_site_label_3
_geom_angle
_geom_angle_site_symmetry_1
_geom_angle_site_symmetry_3
O1N Ho1 O2N 50.72(11) . .
O1N Ho1 O5N 69.39(11) . .
O1N Ho1 O7N 78.29(12) . .
O1N Ho1 O8N 122.10(12) . .
O1N Ho1 N1 25.46(11) . .
O1N Ho1 N2 70.73(12) . .
O1N Ho1 N3 100.74(13) . .
O2N Ho1 O5N 115.96(11) . .
O2N Ho1 O8N 117.14(11) . .
O2N Ho1 N1 25.36(11) . .
O2N Ho1 N2 121.38(12) . .
O2N Ho1 N3 93.65(12) . .
O2P Ho1 O1N 83.63(12) . .
O2P Ho1 O2N 75.97(11) . .
O2P Ho1 O4N 127.92(11) . .
O2P Ho1 O5N 77.24(11) . .
O2P Ho1 O7N 145.53(11) . .
O2P Ho1 O8N 154.17(11) . .
O2P Ho1 N1 77.04(12) . .
O2P Ho1 N2 102.77(12) . .
O2P Ho1 N3 162.59(11) . .
O4N Ho1 O1N 73.30(12) . .
O4N Ho1 O2N 117.47(12) . .
O4N Ho1 O5N 51.13(11) . .
O4N Ho1 O7N 74.13(11) . .
O4N Ho1 O8N 68.13(11) . .
O4N Ho1 N1 96.37(13) . .
O4N Ho1 N2 25.62(11) . .
O4N Ho1 N3 69.21(11) . .
O4P Ho1 O1N 141.53(11) . .
O4P Ho1 O2N 158.23(10) . .
O4P Ho1 O2P 87.00(11) . .
O4P Ho1 O4N 83.68(12) . .
O4P Ho1 O5N 72.16(11) . .
O4P Ho1 O7N 124.79(11) . .
O4P Ho1 O8N 73.99(11) . .
O4P Ho1 N1 159.84(12) . .
O4P Ho1 N2 75.20(12) . .
O4P Ho1 N3 99.21(13) . .
O5N Ho1 N1 92.11(12) . .
O5N Ho1 N2 25.59(11) . .
O5N Ho1 N3 120.12(11) . .
O7N Ho1 O2N 69.84(10) . .
O7N Ho1 O5N 121.81(11) . .
O7N Ho1 O8N 50.90(11) . .
O7N Ho1 N1 74.02(12) . .
O7N Ho1 N2 98.61(12) . .
O7N Ho1 N3 25.64(12) . .
O7P Ho1 O1N 128.66(11) . .
O7P Ho1 O2N 77.97(12) . .
O7P Ho1 O2P 85.83(12) . .
O7P Ho1 O4N 144.31(11) . .
O7P Ho1 O4P 87.49(12) . .
O7P Ho1 O5N 153.96(11) . .
O7P Ho1 O7N 83.01(11) . .
O7P Ho1 O8N 76.20(11) . .
O7P Ho1 N1 103.32(13) . .
O7P Ho1 N2 160.06(12) . .
O7P Ho1 N3 78.27(11) . .
O8N Ho1 O5N 112.02(10) . .
O8N Ho1 N1 124.80(12) . .
O8N Ho1 N2 89.34(11) . .
O8N Ho1 N3 25.26(11) . .
N1 Ho1 N3 99.62(13) . .
N2 Ho1 N1 96.18(13) . .
N2 Ho1 N3 94.55(12) . .
Ho4 Ho2 Ho3 60.767(6) . .
P2 Ho2 Ho3 66.10(2) . .
P2 Ho2 Ho4 101.13(2) . .
O3P Ho2 Ho3 84.76(7) . .
O3P Ho2 Ho4 39.75(7) . .
O3P Ho2 P2 84.04(7) . .
O3P Ho2 O5P 86.05(10) . .
O3P Ho2 O6P 88.04(11) . .
O3P Ho2 O13N 82.43(12) . .
O3P Ho2 O14N 134.24(12) . .
O3P Ho2 O37 74.31(11) . .
O3P Ho2 O42 152.83(12) . .
O3P Ho2 O57 87.76(11) . .
O3P Ho2 N5 108.30(13) . .
O5P Ho2 Ho3 35.86(7) . .
O5P Ho2 Ho4 83.70(7) . .
O5P Ho2 P2 30.44(7) . .
O5P Ho2 O13N 137.19(10) . .
O5P Ho2 N5 139.96(11) . .
O6P Ho2 Ho3 96.20(8) . .
O6P Ho2 Ho4 119.96(8) . .
O6P Ho2 P2 30.13(8) . .
O6P Ho2 O5P 60.39(10) . .
O6P Ho2 O13N 78.08(11) . .
O6P Ho2 O14N 84.05(11) . .
O6P Ho2 N5 82.39(11) . .
O13N Ho2 Ho3 166.12(9) . .
O13N Ho2 Ho4 110.97(9) . .
O13N Ho2 P2 107.10(8) . .
O13N Ho2 N5 26.05(12) . .
O14N Ho2 Ho3 140.85(9) . .
O14N Ho2 Ho4 149.29(8) . .
O14N Ho2 P2 108.21(8) . .
O14N Ho2 O5P 126.67(10) . .
O14N Ho2 O13N 51.83(12) . .
O14N Ho2 N5 25.97(12) . .
O37 Ho2 Ho3 35.99(7) . .
O37 Ho2 Ho4 36.33(8) . .
O37 Ho2 P2 99.42(7) . .
O37 Ho2 O5P 70.70(9) . .
O37 Ho2 O6P 128.92(10) . .
O37 Ho2 O13N 142.48(11) . .
O37 Ho2 O14N 141.11(11) . .
O37 Ho2 N5 148.55(11) . .
O42 Ho2 Ho3 69.94(9) . .
O42 Ho2 Ho4 115.19(8) . .
O42 Ho2 P2 94.21(8) . .
O42 Ho2 O5P 79.28(11) . .
O42 Ho2 O6P 103.98(11) . .
O42 Ho2 O13N 123.56(12) . .
O42 Ho2 O14N 72.04(12) . .
O42 Ho2 O37 79.27(12) . .
O42 Ho2 O57 92.77(12) . .
O42 Ho2 N5 97.52(14) . .
O57 Ho2 Ho3 112.53(9) . .
O57 Ho2 Ho4 71.89(8) . .
O57 Ho2 P2 171.78(9) . .
O57 Ho2 O5P 148.25(11) . .
O57 Ho2 O6P 150.43(12) . .
O57 Ho2 O13N 72.35(12) . .
O57 Ho2 O14N 78.10(11) . .
O57 Ho2 O37 77.64(11) . .
O57 Ho2 N5 71.24(12) . .
N5 Ho2 Ho3 166.75(11) . .
N5 Ho2 Ho4 131.15(10) . .
N5 Ho2 P2 112.03(9) . .
Ho2 Ho3 Ho4 59.563(6) . .
P3 Ho3 Ho2 99.12(2) . .
P3 Ho3 Ho4 64.87(2) . .
O5P Ho3 Ho2 39.01(7) . .
O5P Ho3 Ho4 84.84(7) . .
O5P Ho3 P3 85.12(8) . .
O5P Ho3 O8P 89.40(11) . .
O5P Ho3 O9P 86.09(10) . .
O5P Ho3 O16N 80.71(11) . .
O5P Ho3 O17N 132.25(11) . .
O5P Ho3 O37 73.39(10) . .
O5P Ho3 O38 83.04(12) . .
O5P Ho3 N6 106.40(13) . .
O8P Ho3 Ho2 118.60(8) . .
O8P Ho3 Ho4 94.75(7) . .
O8P Ho3 P3 29.94(8) . .
O8P Ho3 O9P 60.17(10) . .
O8P Ho3 O16N 75.81(11) . .
O8P Ho3 O17N 81.66(13) . .
O8P Ho3 O37 127.04(11) . .
O8P Ho3 N6 77.99(13) . .
O9P Ho3 Ho2 81.01(7) . .
O9P Ho3 Ho4 34.59(7) . .
O9P Ho3 P3 30.39(7) . .
O9P Ho3 O16N 134.07(11) . .
O9P Ho3 N6 136.39(12) . .
O11P Ho3 Ho2 114.64(10) . .
O11P Ho3 Ho4 71.83(10) . .
O11P Ho3 P3 96.69(11) . .
O11P Ho3 O5P 152.96(12) . .
O11P Ho3 O8P 105.61(13) . .
O11P Ho3 O9P 82.35(12) . .
O11P Ho3 O16N 124.32(13) . .
O11P Ho3 O17N 73.20(13) . .
O11P Ho3 O37 79.65(12) . .
O11P Ho3 O38 93.41(13) . .
O11P Ho3 N6 98.77(15) . .
O16N Ho3 Ho2 112.01(9) . .
O16N Ho3 Ho4 162.75(9) . .
O16N Ho3 P3 104.31(9) . .
O16N Ho3 N6 25.73(12) . .
O17N Ho3 Ho2 152.32(10) . .
O17N Ho3 Ho4 142.39(9) . .
O17N Ho3 P3 106.43(10) . .
O17N Ho3 O9P 126.66(12) . .
O17N Ho3 O16N 51.58(12) . .
O17N Ho3 N6 25.86(13) . .
O37 Ho3 Ho2 35.59(7) . .
O37 Ho3 Ho4 35.55(8) . .
O37 Ho3 P3 97.66(8) . .
O37 Ho3 O9P 68.81(10) . .
O37 Ho3 O16N 144.26(12) . .
O37 Ho3 O17N 145.33(12) . .
O37 Ho3 N6 154.64(13) . .
O38 Ho3 Ho2 70.85(9) . .
O38 Ho3 Ho4 112.90(8) . .
O38 Ho3 P3 168.12(9) . .
O38 Ho3 O8P 150.40(11) . .
O38 Ho3 O9P 146.78(11) . .
O38 Ho3 O16N 74.74(12) . .
O38 Ho3 O17N 82.46(13) . .
O38 Ho3 O37 78.00(11) . .
O38 Ho3 N6 76.83(13) . .
N6 Ho3 Ho2 134.07(11) . .
N6 Ho3 Ho4 166.36(11) . .
N6 Ho3 P3 107.63(10) . .
Ho2 Ho4 Ho3 59.670(6) . .
P1 Ho4 Ho2 65.79(2) . .
P1 Ho4 Ho3 99.02(2) . .
O1P Ho4 Ho2 95.58(7) . .
O1P Ho4 Ho3 117.19(7) . .
O1P Ho4 P1 29.80(8) . .
O1P Ho4 O3P 59.77(10) . .
O1P Ho4 O10N 75.23(12) . .
O1P Ho4 O11N 79.87(12) . .
O1P Ho4 N4 76.59(12) . .
O3P Ho4 Ho2 35.83(7) . .
O3P Ho4 Ho3 81.26(7) . .
O3P Ho4 P1 30.04(7) . .
O3P Ho4 O10N 134.14(11) . .
O3P Ho4 N4 133.26(12) . .
O9P Ho4 Ho2 83.51(8) . .
O9P Ho4 Ho3 38.15(8) . .
O9P Ho4 P1 83.51(8) . .
O9P Ho4 O1P 87.27(11) . .
O9P Ho4 O3P 84.08(10) . .
O9P Ho4 O10N 85.50(11) . .
O9P Ho4 O11N 136.84(13) . .
O9P Ho4 O37 72.12(10) . .
O9P Ho4 O61 149.97(11) . .
O9P Ho4 N4 111.29(14) . .
O10N Ho4 Ho2 166.00(8) . .
O10N Ho4 Ho3 114.80(9) . .
O10N Ho4 P1 104.38(9) . .
O10N Ho4 N4 25.80(13) . .
O10P Ho4 Ho2 112.03(10) . .
O10P Ho4 Ho3 74.25(9) . .
O10P Ho4 P1 172.65(10) . .
O10P Ho4 O1P 151.60(13) . .
O10P Ho4 O3P 147.68(12) . .
O10P Ho4 O9P 89.29(12) . .
O10P Ho4 O10N 76.40(14) . .
O10P Ho4 O11N 83.54(14) . .
O10P Ho4 O37 77.89(12) . .
O10P Ho4 O61 91.46(14) . .
O10P Ho4 N4 78.48(14) . .
O11N Ho4 Ho2 138.35(10) . .
O11N Ho4 Ho3 156.71(10) . .
O11N Ho4 P1 102.73(10) . .
O11N Ho4 O3P 121.99(12) . .
O11N Ho4 O10N 51.42(13) . .
O11N Ho4 N4 25.63(13) . .
O37 Ho4 Ho2 35.75(7) . .
O37 Ho4 Ho3 35.38(7) . .
O37 Ho4 P1 98.41(8) . .
O37 Ho4 O1P 127.24(10) . .
O37 Ho4 O3P 69.95(10) . .
O37 Ho4 O10N 145.90(12) . .
O37 Ho4 O11N 145.53(12) . .
O37 Ho4 N4 156.08(12) . .
O61 Ho4 Ho2 68.43(8) . .
O61 Ho4 Ho3 113.87(8) . .
O61 Ho4 P1 94.05(9) . .
O61 Ho4 O1P 105.34(12) . .
O61 Ho4 O3P 79.37(11) . .
O61 Ho4 O10N 123.79(12) . .
O61 Ho4 O11N 72.96(13) . .
O61 Ho4 O37 78.70(11) . .
O61 Ho4 N4 98.25(14) . .
N4 Ho4 Ho2 162.53(11) . .
N4 Ho4 Ho3 137.80(11) . .
N4 Ho4 P1 105.49(10) . .
O1P P1 Ho4 49.06(12) . .
O1P P1 C1P 107.88(19) . .
O2P P1 Ho4 127.85(14) . .
O2P P1 O1P 113.83(19) . .
O2P P1 O3P 114.72(17) . .
O2P P1 C1P 107.5(2) . .
O3P P1 Ho4 53.87(11) . .
O3P P1 O1P 102.78(18) . .
O3P P1 C1P 109.9(2) . .
C1P P1 Ho4 124.41(14) . .
O4P P2 Ho2 125.09(12) . .
O4P P2 O5P 113.36(18) . .
O4P P2 O6P 114.66(19) . .
O4P P2 C5P 106.98(19) . .
O5P P2 Ho2 54.02(11) . .
O5P P2 O6P 102.46(16) . .
O5P P2 C5P 111.3(2) . .
O6P P2 Ho2 48.86(11) . .
O6P P2 C5P 108.0(2) . .
C5P P2 Ho2 127.75(16) . .
O7P P3 Ho3 124.93(14) . .
O7P P3 O8P 113.67(18) . .
O7P P3 O9P 113.85(18) . .
O7P P3 C9P 107.0(2) . .
O8P P3 Ho3 48.53(12) . .
O8P P3 C9P 109.7(2) . .
O9P P3 Ho3 53.96(12) . .
O9P P3 O8P 102.15(18) . .
O9P P3 C9P 110.49(18) . .
C9P P3 Ho3 127.97(17) . .
O10P P30 O12P 110.3(2) . .
O10P P30 C13P 109.4(3) . .
O11P P30 O10P 114.8(2) . .
O11P P30 O12P 108.5(2) . .
O11P P30 C13P 108.8(3) . .
O12P P30 C13P 104.5(3) . .
N1 O1N Ho1 97.0(3) . .
P1 O1P Ho4 101.14(16) . .
N1 O2N Ho1 95.6(3) . .
P1 O2P Ho1 152.5(2) . .
Ho2 O3P Ho4 104.42(12) . .
P1 O3P Ho2 158.75(18) . .
P1 O3P Ho4 96.08(14) . .
N2 O4N Ho1 97.7(3) . .
P2 O4P Ho1 157.00(18) . .
N2 O5N Ho1 93.6(3) . .
Ho3 O5P Ho2 105.13(10) . .
P2 O5P Ho2 95.54(14) . .
P2 O5P Ho3 157.69(18) . .
P2 O6P Ho2 101.01(15) . .
N3 O7N Ho1 96.9(3) . .
P3 O7P Ho1 156.6(2) . .
N3 O8N Ho1 95.4(3) . .
P3 O8P Ho3 101.53(14) . .
Ho4 O9P Ho3 107.25(12) . .
P3 O9P Ho3 95.65(14) . .
P3 O9P Ho4 156.2(2) . .
N4 O10N Ho4 95.3(3) . .
P30 O10P Ho4 137.2(2) . .
N4 O11N Ho4 97.1(3) . .
P30 O11P Ho3 140.6(2) . .
N5 O13N Ho2 93.9(3) . .
N5 O14N Ho2 96.5(3) . .
N6 O16N Ho3 94.3(3) . .
N6 O17N Ho3 97.2(3) . .
Ho2 O37 Ho3 108.42(11) . .
Ho2 O37 Ho4 107.91(12) . .
Ho3 O37 Ho4 109.07(12) . .
C6 O38 Ho3 135.6(3) . .
C6 O42 Ho2 137.2(3) . .
C1 O57 Ho2 131.7(3) . .
C1 O61 Ho4 140.5(3) . .
O1N N1 Ho1 57.5(2) . .
O2N N1 Ho1 59.1(2) . .
O2N N1 O1N 116.3(4) . .
O3N N1 Ho1 174.2(4) . .
O3N N1 O1N 122.5(5) . .
O3N N1 O2N 121.2(4) . .
O4N N2 Ho1 56.7(2) . .
O5N N2 Ho1 60.8(2) . .
O5N N2 O4N 117.2(4) . .
O6N N2 Ho1 174.9(4) . .
O6N N2 O4N 121.5(5) . .
O6N N2 O5N 121.3(5) . .
O7N N3 Ho1 57.4(2) . .
O8N N3 Ho1 59.4(2) . .
O8N N3 O7N 116.8(4) . .
O9N N3 Ho1 178.1(4) . .
O9N N3 O7N 121.0(5) . .
O9N N3 O8N 122.2(5) . .
O10N N4 Ho4 58.9(2) . .
O11N N4 Ho4 57.3(2) . .
O11N N4 O10N 116.2(4) . .
O12N N4 Ho4 178.5(4) . .
O12N N4 O10N 121.8(6) . .
O12N N4 O11N 122.0(5) . .
O13N N5 Ho2 60.0(3) . .
O13N N5 O14N 116.9(4) . .
O14N N5 Ho2 57.5(2) . .
O15N N5 Ho2 172.5(4) . .
O15N N5 O13N 122.1(5) . .
O15N N5 O14N 121.0(5) . .
O16N N6 Ho3 60.0(2) . .
O16N N6 O17N 116.9(4) . .
O17N N6 Ho3 56.9(2) . .
O18N N6 Ho3 177.0(5) . .
O18N N6 O16N 122.9(5) . .
O18N N6 O17N 120.2(6) . .
O57 C1 O61 125.3(4) . .
O57 C1 C2 118.2(5) . .
O61 C1 C2 116.6(4) . .
C2P C1P P1 108.4(3) . .
C3P C1P P1 110.1(3) . .
C3P C1P C2P 109.8(4) . .
C4P C1P P1 109.0(3) . .
C4P C1P C2P 109.0(4) . .
C4P C1P C3P 110.6(4) . .
C3 C2 C1 106.5(5) . .
C3 C2 C4 111.3(6) . .
C3 C2 C5 109.7(6) . .
C4 C2 C1 110.5(5) . .
C4 C2 C5 109.3(6) . .
C5 C2 C1 109.6(5) . .
C6P C5P P2 106.5(3) . .
C7P C5P P2 109.3(3) . .
C7P C5P C6P 109.2(4) . .
C8P C5P P2 110.0(3) . .
C8P C5P C6P 111.1(4) . .
C8P C5P C7P 110.7(4) . .
O38 C6 O42 124.3(5) . .
O38 C6 C7 117.4(5) . .
O42 C6 C7 118.2(5) . .
C6 C7 C8 106.2(4) . .
C6 C7 C10 110.2(4) . .
C9 C7 C6 111.8(5) . .
C9 C7 C8 109.2(4) . .
C9 C7 C10 109.3(5) . .
C10 C7 C8 110.1(5) . .
C10P C9P P3 107.8(3) . .
C10P C9P C11P 108.7(4) . .
C11P C9P P3 108.4(3) . .
C12P C9P P3 111.4(4) . .
C12P C9P C10P 110.6(4) . .
C12P C9P C11P 109.9(4) . .
C14P C13P P30 108.4(5) . .
C14P C13P C16P 109.1(7) . .
C15P C13P P30 108.7(5) . .
C15P C13P C14P 111.6(6) . .
C15P C13P C16P 108.9(6) . .
C16P C13P P30 110.0(4) . .
C23 N8 C19 121.8(5) . .
N8 C19 C20 120.2(5) . .
C19 C20 C21 119.6(5) . .
C20 C21 C22 118.9(5) . .
C23 C22 C21 119.6(5) . .
N8 C23 C22 119.9(5) . .
C15 N7 C11 122.8(6) . .
N7 C11 C12 118.3(7) . .
C13 C12 C11 119.4(7) . .
C12 C13 C14 121.3(7) . .
C13 C14 C15 119.5(8) . .
N7 C15 C14 118.6(7) . .
C24 N10 C28 122.3(5) . .
N10 C24 C25 120.1(6) . .
C24 C25 C26 119.5(6) . .
C25 C26 C27 120.0(5) . .
C26 C27 C28 118.4(5) . .
N10 C28 C27 119.7(5) . .
C18 N9 C18 119.8(14) . 2_655
C17 C16 C17 122.3(15) 2_655 .
C18 C17 C16 118.6(10) . .
C17 C18 N9 120.3(10) . .

loop_
_geom_bond_atom_site_label_1
_geom_bond_atom_site_label_2
_geom_bond_distance
_geom_bond_site_symmetry_2
Ho1 O1N 2.490(4) .
Ho1 O2N 2.525(3) .
Ho1 O2P 2.248(3) .
Ho1 O4N 2.452(3) .
Ho1 O4P 2.215(3) .
Ho1 O5N 2.544(3) .
Ho1 O7N 2.491(3) .
Ho1 O7P 2.202(3) .
Ho1 O8N 2.536(3) .
Ho1 N1 2.929(4) .
Ho1 N2 2.908(4) .
Ho1 N3 2.934(4) .
Ho2 Ho3 3.7743(3) .
Ho2 Ho4 3.7701(3) .
Ho2 P2 3.0271(11) .
Ho2 O3P 2.279(3) .
Ho2 O5P 2.461(3) .
Ho2 O6P 2.322(3) .
Ho2 O13N 2.501(4) .
Ho2 O14N 2.446(3) .
Ho2 O37 2.315(3) .
Ho2 O42 2.303(3) .
Ho2 O57 2.315(3) .
Ho2 N5 2.881(5) .
Ho3 Ho4 3.8159(3) .
Ho3 P3 3.0379(13) .
Ho3 O5P 2.291(3) .
Ho3 O8P 2.323(3) .
Ho3 O9P 2.468(3) .
Ho3 O11P 2.253(3) .
Ho3 O16N 2.507(3) .
Ho3 O17N 2.438(4) .
Ho3 O37 2.338(3) .
Ho3 O38 2.295(4) .
Ho3 N6 2.886(5) .
Ho4 P1 3.0642(13) .
Ho4 O1P 2.359(3) .
Ho4 O3P 2.489(3) .
Ho4 O9P 2.269(3) .
Ho4 O10N 2.503(4) .
Ho4 O10P 2.251(4) .
Ho4 O11N 2.468(3) .
Ho4 O37 2.347(3) .
Ho4 O61 2.268(3) .
Ho4 N4 2.910(5) .
P1 O1P 1.552(3) .
P1 O2P 1.494(3) .
P1 O3P 1.543(3) .
P1 C1P 1.822(5) .
P2 O4P 1.491(3) .
P2 O5P 1.541(3) .
P2 O6P 1.548(3) .
P2 C5P 1.826(4) .
P3 O7P 1.494(3) .
P3 O8P 1.548(3) .
P3 O9P 1.544(3) .
P3 C9P 1.802(5) .
P30 O10P 1.498(4) .
P30 O11P 1.487(4) .
P30 O12P 1.582(4) .
P30 C13P 1.781(6) .
O1N N1 1.269(5) .
O2N N1 1.261(5) .
O3N N1 1.222(5) .
O4N N2 1.269(5) .
O5N N2 1.258(5) .
O6N N2 1.219(5) .
O7N N3 1.279(5) .
O8N N3 1.257(5) .
O9N N3 1.216(5) .
O10N N4 1.272(6) .
O11N N4 1.268(6) .
O12N N4 1.226(6) .
O13N N5 1.268(6) .
O14N N5 1.270(6) .
O15N N5 1.234(6) .
O16N N6 1.257(6) .
O17N N6 1.269(6) .
O18N N6 1.218(6) .
O38 C6 1.258(6) .
O42 C6 1.270(6) .
O57 C1 1.254(6) .
O61 C1 1.263(6) .
C1 C2 1.540(6) .
C1P C2P 1.544(6) .
C1P C3P 1.543(6) .
C1P C4P 1.530(7) .
C2 C3 1.493(8) .
C2 C4 1.497(8) .
C2 C5 1.517(9) .
C5P C6P 1.558(7) .
C5P C7P 1.538(7) .
C5P C8P 1.525(7) .
C6 C7 1.526(7) .
C7 C8 1.537(7) .
C7 C9 1.521(8) .
C7 C10 1.529(7) .
C9P C10P 1.540(6) .
C9P C11P 1.539(7) .
C9P C12P 1.529(7) .
C13P C14P 1.541(10) .
C13P C15P 1.535(8) .
C13P C16P 1.546(9) .
N8 C19 1.340(7) .
N8 C23 1.332(6) .
C19 C20 1.358(7) .
C20 C21 1.374(7) .
C21 C22 1.391(8) .
C22 C23 1.359(8) .
N7 C11 1.357(8) .
N7 C15 1.304(8) .
C11 C12 1.373(9) .
C12 C13 1.336(10) .
C13 C14 1.341(10) .
C14 C15 1.387(9) .
N10 C24 1.316(7) .
N10 C28 1.329(6) .
C24 C25 1.351(8) .
C25 C26 1.363(9) .
C26 C27 1.369(8) .
C27 C28 1.371(7) .
N9 C18 1.361(11) 2_655
N9 C18 1.361(11) .
C16 C17 1.350(11) 2_655
C16 C17 1.350(11) .
C17 C18 1.326(12) .
